data_7214028
loop_
_publ_author_name
'Matulkov\'a, I.'
'Cihelka, J.'
'Pojarov\'a, M.'
'Fejfarov\'a, K.'
'Du\<sek, M.'
'C\'isa\<rov\'a, I.'
'Van\<ek, P.'
'Kroupa, J.'
'N\<emec, P.'
'Tesa\<rov\'a, N.'
'N\<emec, I.'

_publ_section_title
;
 Molecular crystals of 2-amino-1,3,4-thiadiazole with inorganic oxyacids
 -- crystal engineering, phase transformations and NLO properties
;
_journal_issue 9
_journal_name_full CrystEngComm
_journal_page_first 1763
_journal_paper_doi 10.1039/c3ce42306a
_journal_volume 16
_journal_year 2014
_chemical_formula_moiety 'C2 H4 N3 S, H2 O4 P'
_chemical_formula_sum 'C2 H6 N3 O4 P S'
_chemical_formula_weight 199.13
_chemical_melting_point 415
_chemical_name_common '2-amino-1,3,4-thiadiazolium(1+) dihydrogen phosphate'
_chemical_name_systematic
;
?
;
_space_group_IT_number 9
_symmetry_cell_setting monoclinic
_symmetry_space_group_name_Hall 'C -2yc'
_symmetry_space_group_name_H-M 'C 1 c 1'
_atom_sites_solution_hydrogens difmap
_atom_sites_solution_primary direct
_atom_sites_solution_secondary difmap
_audit_creation_method SHELXL-97
_audit_update_record
;
2010-05-12 # Formatted by publCIF
;
_cell_angle_alpha 90.00
_cell_angle_beta 94.531(2)
_cell_angle_gamma 90.00
_cell_formula_units_Z 4
_cell_length_a 4.41190(10)
_cell_length_b 21.9024(5)
_cell_length_c 7.5190(2)
_cell_measurement_reflns_used 2453
_cell_measurement_temperature 120(2)
_cell_measurement_theta_max 62.3342
_cell_measurement_theta_min 4.0334
_cell_volume 724.30(3)
_computing_cell_refinement 'Crysalis RED (Oxford Diffraction, 2007)'
_computing_data_collection 'Crysalis CCD (Oxford Diffraction, 2007)'
_computing_data_reduction 'Crysalis RED (Oxford Diffraction, 2007)'
_computing_publication_material 'publCIF (MacMahon, 2008)'
_computing_structure_refinement 'SHELXL-97 (Sheldrick, 1997)'
_computing_structure_solution 'SHELXS-97 (Sheldrick, 1990)'
_diffrn_ambient_temperature 120(2)
_diffrn_detector_area_resol_mean 10.3784
_diffrn_measured_fraction_theta_full 0.979
_diffrn_measured_fraction_theta_max 0.979
_diffrn_measurement_device_type 'Xcalibur, Atlas, Gemini ultra'
_diffrn_measurement_method
;
Rotation method data acquisition using \w scans
;
_diffrn_radiation_monochromator mirror
_diffrn_radiation_source 'Enhance Ultra (Cu) X-ray Source'
_diffrn_radiation_type CuK\a
_diffrn_radiation_wavelength 1.54178
_diffrn_reflns_av_R_equivalents 0.0574
_diffrn_reflns_av_sigmaI/netI 0.0373
_diffrn_reflns_limit_h_max 4
_diffrn_reflns_limit_h_min -4
_diffrn_reflns_limit_k_max 24
_diffrn_reflns_limit_k_min -24
_diffrn_reflns_limit_l_max 7
_diffrn_reflns_limit_l_min -8
_diffrn_reflns_number 2156
_diffrn_reflns_theta_full 62.42
_diffrn_reflns_theta_max 62.42
_diffrn_reflns_theta_min 4.04
_exptl_absorpt_coefficient_mu 5.947
_exptl_absorpt_correction_T_max 1.00000
_exptl_absorpt_correction_T_min 0.31817
_exptl_absorpt_correction_type multi-scan
_exptl_absorpt_process_details
;
CrysAlisPro, Oxford Diffraction Ltd.,
Version 1.171.33.55
;
_exptl_crystal_colour colourless
_exptl_crystal_density_diffrn 1.826
_exptl_crystal_density_method 'not measured'
_exptl_crystal_description plate
_exptl_crystal_F_000 408
_exptl_crystal_size_max 0.4357
_exptl_crystal_size_mid 0.3533
_exptl_crystal_size_min 0.0812
_refine_diff_density_max 0.369
_refine_diff_density_min -0.340
_refine_diff_density_rms 0.083
_refine_ls_abs_structure_details 'Flack H D (1983), Acta Cryst. A39, 876-881'
_refine_ls_abs_structure_Flack 0.02(3)
_refine_ls_extinction_coef 0.0253(16)
_refine_ls_extinction_expression Fc^*^=kFc[1+0.001xFc^2^\l^3^/sin(2\q)]^-1/4^
_refine_ls_extinction_method SHELXL
_refine_ls_goodness_of_fit_ref 1.082
_refine_ls_hydrogen_treatment constr
_refine_ls_matrix_type full
_refine_ls_number_parameters 102
_refine_ls_number_reflns 874
_refine_ls_number_restraints 10
_refine_ls_restrained_S_all 1.080
_refine_ls_R_factor_all 0.0297
_refine_ls_R_factor_gt 0.0296
_refine_ls_shift/su_max 0.001
_refine_ls_shift/su_mean 0.000
_refine_ls_structure_factor_coef Fsqd
_refine_ls_weighting_details 'calc w=1/[\s^2^(Fo^2^)+(0.0618P)^2^+0.7109P] where P=(Fo^2^+2Fc^2^)/3'
_refine_ls_weighting_scheme calc
_refine_ls_wR_factor_gt 0.0839
_refine_ls_wR_factor_ref 0.0840
_reflns_number_gt 872
_reflns_number_total 874
_reflns_threshold_expression >2sigma(I)
_cod_data_source_file c3ce42306a.txt
_cod_data_source_block 2_adth_h3po4_2_jeste
_cod_original_sg_symbol_H-M Cc
_cod_database_code 7214028

loop_
_symmetry_equiv_pos_as_xyz
'x, y, z'
'x, -y, z+1/2'
'x+1/2, y+1/2, z'
'x+1/2, -y+1/2, z+1/2'

loop_
_atom_site_label
_atom_site_type_symbol
_atom_site_fract_x
_atom_site_fract_y
_atom_site_fract_z
_atom_site_U_iso_or_equiv
_atom_site_adp_type
_atom_site_occupancy
_atom_site_symmetry_multiplicity
_atom_site_calc_flag
_atom_site_refinement_flags
C2 C 0.7178(9) 0.86922(17) 0.5264(6) 0.0131(8) Uani 1 1 d .
C5 C 0.6386(11) 0.76152(18) 0.4775(6) 0.0188(10) Uani 1 1 d .
H5 H 0.5926 0.7201 0.4822 0.023 Uiso 1 1 calc R
N4 N 0.7663(9) 0.78460(15) 0.3481(5) 0.0186(8) Uani 1 1 d .
N3 N 0.8127(8) 0.84619(15) 0.3754(5) 0.0138(8) Uani 1 1 d D
H3 H 0.8969 0.8678 0.2943 0.017 Uiso 1 1 d RD
N6 N 0.7457(8) 0.92634(15) 0.5766(4) 0.0134(8) Uani 1 1 d D
H6A H 0.8628 0.9518 0.5286 0.016 Uiso 1 1 d RD
H6B H 0.6845 0.9350 0.6839 0.016 Uiso 1 1 d RD
O1 O 0.4873(6) 0.90567(13) 0.9193(4) 0.0116(6) Uani 1 1 d D
H7 H 0.6923 0.8971 0.9704 0.014 Uiso 1 1 d RD
O2 O 0.4166(6) 0.95645(12) 1.2046(3) 0.0124(7) Uani 1 1 d D
H8 H 0.3021 0.9834 1.2813 0.015 Uiso 1 1 d RD
O3 O 0.0043(6) 0.88771(12) 1.0673(4) 0.0119(7) Uani 1 1 d .
O4 O 0.0981(6) 0.98796(12) 0.9192(4) 0.0129(7) Uani 1 1 d .
S1 S 0.5542(2) 0.81197(4) 0.64635(13) 0.0148(3) Uani 1 1 d .
P1 P 0.23941(18) 0.93544(4) 1.02567(13) 0.0081(3) Uani 1 1 d D

loop_
_atom_site_aniso_label
_atom_site_aniso_U_11
_atom_site_aniso_U_22
_atom_site_aniso_U_33
_atom_site_aniso_U_23
_atom_site_aniso_U_13
_atom_site_aniso_U_12
C2 0.011(2) 0.0125(19) 0.0157(19) 0.0031(17) -0.0008(15) -0.0029(16)
C5 0.030(3) 0.011(2) 0.015(2) -0.0028(17) 0.0026(18) 0.0002(18)
N4 0.030(2) 0.0062(16) 0.020(2) -0.0024(15) 0.0050(15) 0.0002(15)
N3 0.020(2) 0.0074(16) 0.0141(18) 0.0002(13) 0.0045(14) 0.0006(13)
N6 0.0160(19) 0.0108(16) 0.0139(19) -0.0018(12) 0.0056(15) -0.0061(13)
O1 0.0071(14) 0.0144(15) 0.0131(14) -0.0023(11) -0.0007(11) 0.0002(10)
O2 0.0114(15) 0.0152(13) 0.0106(15) -0.0024(11) 0.0014(12) 0.0002(12)
O3 0.0093(16) 0.0138(14) 0.0128(14) 0.0043(11) 0.0022(11) -0.0008(10)
O4 0.0117(15) 0.0140(15) 0.0131(14) 0.0041(12) 0.0023(12) 0.0023(12)
S1 0.0223(6) 0.0103(5) 0.0126(5) 0.0005(4) 0.0060(4) -0.0032(4)
P1 0.0070(6) 0.0089(5) 0.0086(5) 0.0004(4) 0.0020(3) -0.0001(4)

loop_
_atom_type_symbol
_atom_type_description
_atom_type_scat_dispersion_real
_atom_type_scat_dispersion_imag
_atom_type_scat_source
C C 0.0181 0.0091 'International Tables Vol C Tables 4.2.6.8 and 6.1.1.4'
H H 0.0000 0.0000 'International Tables Vol C Tables 4.2.6.8 and 6.1.1.4'
N N 0.0311 0.0180 'International Tables Vol C Tables 4.2.6.8 and 6.1.1.4'
O O 0.0492 0.0322 'International Tables Vol C Tables 4.2.6.8 and 6.1.1.4'
P P 0.2955 0.4335 'International Tables Vol C Tables 4.2.6.8 and 6.1.1.4'
S S 0.3331 0.5567 'International Tables Vol C Tables 4.2.6.8 and 6.1.1.4'

loop_
_geom_angle_atom_site_label_1
_geom_angle_atom_site_label_2
_geom_angle_atom_site_label_3
_geom_angle
N6 C2 N3 125.1(4)
N6 C2 S1 125.1(3)
N3 C2 S1 109.8(3)
N4 C5 S1 116.1(3)
N4 C5 H5 122.0
S1 C5 H5 122.0
C5 N4 N3 110.3(3)
C2 N3 N4 116.2(3)
C2 N3 H3 124.4
N4 N3 H3 119.4
C2 N6 H6A 123.0
C2 N6 H6B 115.8
H6A N6 H6B 118.6
P1 O1 H7 123.3
P1 O2 H8 115.5
C2 S1 C5 87.6(2)
O4 P1 O3 111.91(15)
O4 P1 O1 109.02(16)
O3 P1 O1 109.73(16)
O4 P1 O2 112.85(16)
O3 P1 O2 109.02(15)
O1 P1 O2 103.99(15)

loop_
_geom_bond_atom_site_label_1
_geom_bond_atom_site_label_2
_geom_bond_distance
C2 N6 1.310(5)
C2 N3 1.340(6)
C2 S1 1.735(4)
C5 N4 1.267(6)
C5 S1 1.745(4)
C5 H5 0.9300
N4 N3 1.377(5)
N3 H3 0.8768
N6 H6A 0.8586
N6 H6B 0.8913
O1 P1 1.549(3)
O1 H7 0.9723
O2 P1 1.571(3)
O2 H8 0.9916
O3 P1 1.522(3)
O4 P1 1.508(3)
